data_4349369
loop_
_publ_author_name
'Chuang, Wan-Jung'
'Hsu, Sung-Po'
'Chand, Kuldeep'
'Yu, Fu-Lun'
'Tsai, Cheng-Long'
'Tseng, Yu-Hsuan'
'Lu, Yuh-Hsiu'
'Kuo, Jen-Yu'
'Carey, James R.'
'Chen, Hsuan-Ying'
'Chen, Hsing-Yin'
'Chiang, Michael Y.'
'Hsu, Sodio C. N.'

_publ_section_title
;
 Reactivity Study of Unsymmetrical \b-Diketiminato Copper(I) Complexes:
 Effect of the Chelating Ring.
;
_journal_issue 5
_journal_name_full 'Inorganic chemistry'
_journal_page_first 2722
_journal_page_last 2735
_journal_paper_doi 10.1021/acs.inorgchem.6b02876
_journal_volume 56
_journal_year 2017
_chemical_formula_moiety 'C33 H41 Cu N4'
_chemical_formula_sum 'C33 H41 Cu N4'
_chemical_formula_weight 557.24
_chemical_name_common CuL2(CNAr)
_space_group_IT_number 14
_space_group_name_Hall '-P 2ybc'
_space_group_name_H-M_alt 'P 1 21/c 1'
_symmetry_cell_setting monoclinic
_symmetry_space_group_name_H-M 'P 1 21/c 1'
_atom_sites_solution_hydrogens geom
_atom_sites_solution_primary direct
_atom_sites_solution_secondary difmap
_audit_creation_method SHELXL-97
_cell_angle_alpha 90.00
_cell_angle_beta 111.530(13)
_cell_angle_gamma 90.00
_cell_formula_units_Z 4
_cell_length_a 21.188(7)
_cell_length_b 8.559(3)
_cell_length_c 18.168(6)
_cell_measurement_reflns_used 5373
_cell_measurement_temperature 200(2)
_cell_measurement_theta_max 25.11
_cell_measurement_theta_min 2.41
_cell_volume 3064.8(18)
_computing_molecular_graphics 'Ortep-3 for Windows (Farrugia, 1997)'
_computing_publication_material 'WinGX publication routines (Farrugia, 1999)'
_computing_structure_refinement 'SHELXL-97 (Sheldrick, 1997)'
_computing_structure_solution 'SHELXS-86 (Sheldrick, 1986)'
_diffrn_ambient_temperature 200(2)
_diffrn_measured_fraction_theta_full 0.982
_diffrn_measured_fraction_theta_max 0.982
_diffrn_measurement_device_type 'Bruker APEX2'
_diffrn_radiation_monochromator graphite
_diffrn_radiation_source 'fine-focus sealed tube'
_diffrn_radiation_type MoK\a
_diffrn_radiation_wavelength 0.71073
_diffrn_reflns_av_R_equivalents 0.1411
_diffrn_reflns_av_sigmaI/netI 0.2132
_diffrn_reflns_limit_h_max 25
_diffrn_reflns_limit_h_min -23
_diffrn_reflns_limit_k_max 5
_diffrn_reflns_limit_k_min -10
_diffrn_reflns_limit_l_max 21
_diffrn_reflns_limit_l_min -21
_diffrn_reflns_number 13709
_diffrn_reflns_theta_full 25.11
_diffrn_reflns_theta_max 25.11
_diffrn_reflns_theta_min 2.41
_exptl_absorpt_coefficient_mu 0.739
_exptl_absorpt_correction_T_max 0.9854
_exptl_absorpt_correction_T_min 0.7767
_exptl_absorpt_correction_type multi-scan
_exptl_crystal_colour 'pale yellow'
_exptl_crystal_density_diffrn 1.208
_exptl_crystal_density_method 'not measured'
_exptl_crystal_description prism
_exptl_crystal_F_000 1184
_exptl_crystal_size_max 0.36
_exptl_crystal_size_mid 0.08
_exptl_crystal_size_min 0.02
_refine_diff_density_max 0.846
_refine_diff_density_min -0.570
_refine_diff_density_rms 0.075
_refine_ls_extinction_method none
_refine_ls_goodness_of_fit_ref 0.863
_refine_ls_hydrogen_treatment constr
_refine_ls_matrix_type full
_refine_ls_number_parameters 343
_refine_ls_number_reflns 5373
_refine_ls_number_restraints 0
_refine_ls_restrained_S_all 0.863
_refine_ls_R_factor_all 0.2128
_refine_ls_R_factor_gt 0.0821
_refine_ls_shift/su_max 0.002
_refine_ls_shift/su_mean 0.000
_refine_ls_structure_factor_coef Fsqd
_refine_ls_weighting_details 'calc w=1/[\s^2^(Fo^2^)+(0.1230P)^2^+4.3005P] where P=(Fo^2^+2Fc^2^)/3'
_refine_ls_weighting_scheme calc
_refine_ls_wR_factor_gt 0.1797
_refine_ls_wR_factor_ref 0.2512
_reflns_number_gt 2234
_reflns_number_total 5373
_reflns_threshold_expression >2sigma(I)
_cod_data_source_file ic6b02876_si_003.cif
_cod_data_source_block CuL2(CNAr)
_cod_original_cell_volume 3064.9(18)
_cod_original_sg_symbol_H-M 'P 21/c'
_cod_database_code 4349369

loop_
_symmetry_equiv_pos_as_xyz
'x, y, z'
'-x, y+1/2, -z+1/2'
'-x, -y, -z'
'x, -y-1/2, z-1/2'

loop_
_atom_site_label
_atom_site_type_symbol
_atom_site_fract_x
_atom_site_fract_y
_atom_site_fract_z
_atom_site_U_iso_or_equiv
_atom_site_adp_type
_atom_site_occupancy
_atom_site_symmetry_multiplicity
_atom_site_calc_flag
_atom_site_refinement_flags
C1 C 0.8614(4) 0.5938(12) 0.3710(5) 0.057(3) Uani 1 1 d .
C2 C 0.8873(4) 0.4416(12) 0.3967(6) 0.062(3) Uani 1 1 d .
C3 C 0.8661(4) 0.3498(11) 0.4560(6) 0.064(3) Uani 1 1 d .
H3 H 0.8440 0.4245 0.4813 0.076 Uiso 1 1 calc R
C4 C 0.8136(5) 0.2279(13) 0.4120(6) 0.087(3) Uani 1 1 d .
H4A H 0.7758 0.2789 0.3703 0.131 Uiso 1 1 calc R
H4B H 0.7967 0.1757 0.4491 0.131 Uiso 1 1 calc R
H4C H 0.8344 0.1506 0.3882 0.131 Uiso 1 1 calc R
C5 C 0.9248(5) 0.2735(14) 0.5213(6) 0.091(3) Uani 1 1 d .
H5A H 0.9076 0.2178 0.5572 0.137 Uiso 1 1 calc R
H5B H 0.9571 0.3539 0.5507 0.137 Uiso 1 1 calc R
H5C H 0.9475 0.1995 0.4981 0.137 Uiso 1 1 calc R
C6 C 0.9338(5) 0.3762(13) 0.3691(6) 0.078(3) Uani 1 1 d .
H6 H 0.9526 0.2768 0.3884 0.094 Uiso 1 1 calc R
C7 C 0.9537(6) 0.4513(17) 0.3145(7) 0.096(4) Uani 1 1 d .
H7 H 0.9846 0.4036 0.2945 0.116 Uiso 1 1 calc R
C8 C 0.9275(6) 0.5985(16) 0.2891(7) 0.090(4) Uani 1 1 d .
H8 H 0.9409 0.6513 0.2512 0.108 Uiso 1 1 calc R
C9 C 0.8825(5) 0.6712(13) 0.3172(6) 0.065(3) Uani 1 1 d .
C10 C 0.8555(5) 0.8330(14) 0.2888(5) 0.071(3) Uani 1 1 d .
H10 H 0.8312 0.8697 0.3235 0.086 Uiso 1 1 calc R
C11 C 0.9103(6) 0.9517(14) 0.2960(8) 0.126(5) Uani 1 1 d .
H11A H 0.8895 1.0532 0.2767 0.189 Uiso 1 1 calc R
H11B H 0.9367 0.9176 0.2645 0.189 Uiso 1 1 calc R
H11C H 0.9404 0.9612 0.3516 0.189 Uiso 1 1 calc R
C12 C 0.8034(7) 0.8284(16) 0.2045(7) 0.133(5) Uani 1 1 d .
H12A H 0.7867 0.9343 0.1879 0.200 Uiso 1 1 calc R
H12B H 0.7655 0.7610 0.2026 0.200 Uiso 1 1 calc R
H12C H 0.8247 0.7869 0.1689 0.200 Uiso 1 1 calc R
C13 C 0.8958(4) 0.7732(12) 0.5081(5) 0.070(3) Uani 1 1 d .
H13A H 0.9254 0.7227 0.4846 0.105 Uiso 1 1 calc R
H13B H 0.9059 0.7323 0.5616 0.105 Uiso 1 1 calc R
H13C H 0.9036 0.8863 0.5108 0.105 Uiso 1 1 calc R
C14 C 0.8225(4) 0.7399(11) 0.4579(5) 0.052(2) Uani 1 1 d .
C15 C 0.7723(4) 0.7979(10) 0.4815(4) 0.045(2) Uani 1 1 d .
H15 H 0.7891 0.8595 0.5282 0.054 Uiso 1 1 calc R
C16 C 0.7017(4) 0.7844(9) 0.4508(4) 0.0377(19) Uani 1 1 d .
C17 C 0.6628(4) 0.8585(11) 0.4955(5) 0.061(3) Uani 1 1 d .
H17A H 0.6143 0.8382 0.4681 0.091 Uiso 1 1 calc R
H17B H 0.6709 0.9715 0.4988 0.091 Uiso 1 1 calc R
H17C H 0.6778 0.8145 0.5490 0.091 Uiso 1 1 calc R
C18 C 0.5935(4) 0.7013(9) 0.3591(4) 0.040(2) Uani 1 1 d .
H18A H 0.5755 0.8078 0.3432 0.048 Uiso 1 1 calc R
H18B H 0.5810 0.6687 0.4042 0.048 Uiso 1 1 calc R
C19 C 0.5613(4) 0.5888(10) 0.2897(4) 0.043(2) Uani 1 1 d .
H19A H 0.5691 0.6286 0.2426 0.051 Uiso 1 1 calc R
H19B H 0.5834 0.4853 0.3032 0.051 Uiso 1 1 calc R
C20 C 0.4875(4) 0.5713(9) 0.2707(4) 0.042(2) Uani 1 1 d .
C21 C 0.4392(5) 0.6411(10) 0.2043(5) 0.057(2) Uani 1 1 d .
H21 H 0.4534 0.7030 0.1698 0.069 Uiso 1 1 calc R
C22 C 0.3703(5) 0.6200(12) 0.1887(6) 0.065(3) Uani 1 1 d .
H22 H 0.3371 0.6652 0.1431 0.078 Uiso 1 1 calc R
C23 C 0.3516(5) 0.5344(12) 0.2395(6) 0.065(3) Uani 1 1 d .
H23 H 0.3050 0.5195 0.2309 0.078 Uiso 1 1 calc R
C24 C 0.4013(5) 0.4686(11) 0.3043(6) 0.064(3) Uani 1 1 d .
H24 H 0.3873 0.4082 0.3395 0.076 Uiso 1 1 calc R
C25 C 0.6942(4) 0.4892(11) 0.2364(5) 0.052(2) Uani 1 1 d .
C26 C 0.6721(5) 0.3103(10) 0.1162(4) 0.054(3) Uani 1 1 d .
C27 C 0.6058(6) 0.2795(11) 0.0678(5) 0.065(3) Uani 1 1 d .
C28 C 0.5470(5) 0.3482(15) 0.0826(6) 0.096(4) Uani 1 1 d .
H28A H 0.5047 0.3126 0.0416 0.144 Uiso 1 1 calc R
H28B H 0.5495 0.4624 0.0812 0.144 Uiso 1 1 calc R
H28C H 0.5481 0.3149 0.1346 0.144 Uiso 1 1 calc R
C29 C 0.5976(7) 0.1808(15) 0.0043(6) 0.092(4) Uani 1 1 d .
H29 H 0.5534 0.1540 -0.0313 0.110 Uiso 1 1 calc R
C30 C 0.6532(11) 0.1228(15) -0.0064(8) 0.112(6) Uani 1 1 d .
H30 H 0.6466 0.0562 -0.0505 0.135 Uiso 1 1 calc R
C31 C 0.7171(9) 0.1545(14) 0.0419(8) 0.105(5) Uani 1 1 d .
H31 H 0.7541 0.1093 0.0319 0.126 Uiso 1 1 calc R
C32 C 0.7295(6) 0.2538(12) 0.1067(5) 0.068(3) Uani 1 1 d .
C33 C 0.7996(6) 0.3002(15) 0.1594(7) 0.102(4) Uani 1 1 d .
H33A H 0.8328 0.2487 0.1416 0.153 Uiso 1 1 calc R
H33B H 0.8074 0.2686 0.2139 0.153 Uiso 1 1 calc R
H33C H 0.8045 0.4138 0.1573 0.153 Uiso 1 1 calc R
N1 N 0.8078(3) 0.6508(8) 0.3917(4) 0.0498(19) Uani 1 1 d .
N2 N 0.6680(3) 0.7042(7) 0.3842(3) 0.0366(15) Uani 1 1 d .
N3 N 0.4684(3) 0.4845(8) 0.3210(4) 0.0506(18) Uani 1 1 d .
N4 N 0.6825(4) 0.4100(8) 0.1810(4) 0.0535(19) Uani 1 1 d .
Cu1 Cu 0.71570(5) 0.60494(12) 0.32533(5) 0.0461(4) Uani 1 1 d .

loop_
_atom_site_aniso_label
_atom_site_aniso_U_11
_atom_site_aniso_U_22
_atom_site_aniso_U_33
_atom_site_aniso_U_23
_atom_site_aniso_U_13
_atom_site_aniso_U_12
C1 0.052(5) 0.061(7) 0.070(6) -0.038(6) 0.039(5) -0.022(5)
C2 0.056(6) 0.065(8) 0.079(7) -0.038(6) 0.040(5) -0.025(5)
C3 0.052(6) 0.060(7) 0.085(7) -0.020(6) 0.031(6) -0.010(5)
C4 0.078(7) 0.085(9) 0.104(8) -0.016(7) 0.039(7) -0.035(7)
C5 0.079(8) 0.087(9) 0.108(9) 0.000(7) 0.035(7) -0.010(7)
C6 0.066(7) 0.078(8) 0.109(8) -0.048(7) 0.053(6) -0.025(6)
C7 0.088(8) 0.093(10) 0.131(11) -0.070(9) 0.068(8) -0.028(8)
C8 0.097(8) 0.099(10) 0.113(9) -0.052(8) 0.083(8) -0.034(8)
C9 0.075(7) 0.063(7) 0.076(7) -0.029(6) 0.049(6) -0.026(6)
C10 0.084(7) 0.088(9) 0.056(6) -0.021(6) 0.042(6) -0.024(7)
C11 0.143(11) 0.076(9) 0.204(14) -0.053(10) 0.117(11) -0.046(8)
C12 0.229(16) 0.091(10) 0.076(9) -0.003(7) 0.053(10) -0.045(11)
C13 0.041(5) 0.088(8) 0.079(7) -0.044(6) 0.020(5) -0.022(5)
C14 0.050(5) 0.057(6) 0.053(5) -0.020(5) 0.024(4) -0.019(5)
C15 0.055(6) 0.043(6) 0.041(5) -0.021(4) 0.023(4) -0.010(4)
C16 0.054(5) 0.030(5) 0.035(4) -0.003(4) 0.024(4) 0.002(4)
C17 0.062(6) 0.080(8) 0.044(5) -0.024(5) 0.024(5) -0.002(5)
C18 0.059(6) 0.023(5) 0.040(5) 0.005(4) 0.021(4) 0.003(4)
C19 0.047(5) 0.039(5) 0.040(4) -0.003(4) 0.012(4) -0.001(4)
C20 0.055(5) 0.026(5) 0.037(4) 0.000(4) 0.009(4) 0.003(4)
C21 0.064(6) 0.046(7) 0.050(5) -0.003(5) 0.007(5) 0.003(5)
C22 0.052(6) 0.055(7) 0.068(6) -0.010(6) -0.001(5) 0.002(5)
C23 0.051(6) 0.051(7) 0.082(7) -0.015(6) 0.011(6) 0.000(5)
C24 0.071(7) 0.051(7) 0.076(7) -0.011(6) 0.035(6) -0.005(6)
C25 0.063(6) 0.055(6) 0.042(5) -0.006(5) 0.024(5) -0.004(5)
C26 0.108(8) 0.042(6) 0.024(4) -0.006(4) 0.037(5) -0.023(6)
C27 0.099(8) 0.054(7) 0.036(5) -0.003(5) 0.017(6) -0.036(6)
C28 0.089(8) 0.115(11) 0.073(7) 0.020(7) 0.015(7) -0.027(8)
C29 0.139(12) 0.082(10) 0.038(6) 0.002(6) 0.013(7) -0.050(9)
C30 0.23(2) 0.059(9) 0.055(8) -0.012(7) 0.067(11) -0.037(12)
C31 0.201(16) 0.069(9) 0.085(9) -0.002(8) 0.101(10) 0.005(10)
C32 0.119(9) 0.055(7) 0.049(6) -0.009(5) 0.052(6) -0.011(6)
C33 0.098(9) 0.108(11) 0.121(10) 0.007(8) 0.064(8) 0.011(8)
N1 0.050(4) 0.053(5) 0.058(4) -0.015(4) 0.033(4) -0.011(4)
N2 0.050(4) 0.029(4) 0.035(4) -0.006(3) 0.021(3) 0.002(3)
N3 0.051(5) 0.042(5) 0.058(5) -0.010(4) 0.018(4) -0.001(4)
N4 0.080(5) 0.046(5) 0.038(4) -0.004(4) 0.025(4) -0.005(4)
Cu1 0.0593(7) 0.0479(7) 0.0361(6) -0.0135(5) 0.0233(5) -0.0089(6)

loop_
_atom_type_symbol
_atom_type_description
_atom_type_scat_dispersion_real
_atom_type_scat_dispersion_imag
_atom_type_scat_source
C C 0.0033 0.0016 'International Tables Vol C Tables 4.2.6.8 and 6.1.1.4'
H H 0.0000 0.0000 'International Tables Vol C Tables 4.2.6.8 and 6.1.1.4'
N N 0.0061 0.0033 'International Tables Vol C Tables 4.2.6.8 and 6.1.1.4'
Cu Cu 0.3201 1.2651 'International Tables Vol C Tables 4.2.6.8 and 6.1.1.4'

loop_
_geom_angle_atom_site_label_1
_geom_angle_atom_site_label_2
_geom_angle_atom_site_label_3
_geom_angle
C9 C1 C2 118.9(8)
C9 C1 N1 121.6(10)
C2 C1 N1 118.7(8)
C1 C2 C6 119.5(9)
C1 C2 C3 121.7(8)
C6 C2 C3 118.8(10)
C5 C3 C4 110.4(9)
C5 C3 C2 113.9(8)
C4 C3 C2 109.3(8)
C5 C3 H3 107.7
C4 C3 H3 107.7
C2 C3 H3 107.7
C3 C4 H4A 109.5
C3 C4 H4B 109.5
H4A C4 H4B 109.5
C3 C4 H4C 109.5
H4A C4 H4C 109.5
H4B C4 H4C 109.5
C3 C5 H5A 109.5
C3 C5 H5B 109.5
H5A C5 H5B 109.5
C3 C5 H5C 109.5
H5A C5 H5C 109.5
H5B C5 H5C 109.5
C7 C6 C2 121.6(12)
C7 C6 H6 119.2
C2 C6 H6 119.2
C8 C7 C6 118.4(10)
C8 C7 H7 120.8
C6 C7 H7 120.8
C7 C8 C9 122.1(11)
C7 C8 H8 118.9
C9 C8 H8 118.9
C1 C9 C8 119.4(11)
C1 C9 C10 119.9(8)
C8 C9 C10 120.7(10)
C9 C10 C12 111.2(9)
C9 C10 C11 113.7(9)
C12 C10 C11 110.7(10)
C9 C10 H10 106.9
C12 C10 H10 106.9
C11 C10 H10 106.9
C10 C11 H11A 109.5
C10 C11 H11B 109.5
H11A C11 H11B 109.5
C10 C11 H11C 109.5
H11A C11 H11C 109.5
H11B C11 H11C 109.5
C10 C12 H12A 109.5
C10 C12 H12B 109.5
H12A C12 H12B 109.5
C10 C12 H12C 109.5
H12A C12 H12C 109.5
H12B C12 H12C 109.5
C14 C13 H13A 109.5
C14 C13 H13B 109.5
H13A C13 H13B 109.5
C14 C13 H13C 109.5
H13A C13 H13C 109.5
H13B C13 H13C 109.5
N1 C14 C15 121.7(7)
N1 C14 C13 119.3(7)
C15 C14 C13 118.9(7)
C16 C15 C14 133.0(7)
C16 C15 H15 113.5
C14 C15 H15 113.5
N2 C16 C15 122.6(6)
N2 C16 C17 119.3(7)
C15 C16 C17 118.1(7)
C16 C17 H17A 109.5
C16 C17 H17B 109.5
H17A C17 H17B 109.5
C16 C17 H17C 109.5
H17A C17 H17C 109.5
H17B C17 H17C 109.5
N2 C18 C19 111.6(6)
N2 C18 H18A 109.3
C19 C18 H18A 109.3
N2 C18 H18B 109.3
C19 C18 H18B 109.3
H18A C18 H18B 108.0
C20 C19 C18 111.6(6)
C20 C19 H19A 109.3
C18 C19 H19A 109.3
C20 C19 H19B 109.3
C18 C19 H19B 109.3
H19A C19 H19B 108.0
N3 C20 C21 120.9(8)
N3 C20 C19 116.8(7)
C21 C20 C19 122.3(8)
C22 C21 C20 120.1(9)
C22 C21 H21 119.9
C20 C21 H21 119.9
C23 C22 C21 118.7(9)
C23 C22 H22 120.7
C21 C22 H22 120.7
C22 C23 C24 118.9(9)
C22 C23 H23 120.6
C24 C23 H23 120.6
N3 C24 C23 124.3(9)
N3 C24 H24 117.9
C23 C24 H24 117.9
N4 C25 Cu1 177.1(8)
C32 C26 C27 126.4(9)
C32 C26 N4 116.4(9)
C27 C26 N4 117.2(9)
C26 C27 C29 115.5(11)
C26 C27 C28 122.3(9)
C29 C27 C28 122.2(11)
C27 C28 H28A 109.5
C27 C28 H28B 109.5
H28A C28 H28B 109.5
C27 C28 H28C 109.5
H28A C28 H28C 109.5
H28B C28 H28C 109.5
C30 C29 C27 119.5(13)
C30 C29 H29 120.3
C27 C29 H29 120.3
C31 C30 C29 123.5(13)
C31 C30 H30 118.2
C29 C30 H30 118.2
C30 C31 C32 120.4(14)
C30 C31 H31 119.8
C32 C31 H31 119.8
C26 C32 C31 114.7(11)
C26 C32 C33 122.8(9)
C31 C32 C33 122.4(12)
C32 C33 H33A 109.5
C32 C33 H33B 109.5
H33A C33 H33B 109.5
C32 C33 H33C 109.5
H33A C33 H33C 109.5
H33B C33 H33C 109.5
C14 N1 C1 119.1(7)
C14 N1 Cu1 121.3(5)
C1 N1 Cu1 119.6(5)
C16 N2 C18 116.2(6)
C16 N2 Cu1 120.9(5)
C18 N2 Cu1 122.9(5)
C20 N3 C24 117.2(8)
C25 N4 C26 176.6(9)
C25 Cu1 N1 122.6(3)
C25 Cu1 N2 136.9(3)
N1 Cu1 N2 100.4(3)

loop_
_geom_bond_atom_site_label_1
_geom_bond_atom_site_label_2
_geom_bond_distance
C1 C9 1.384(12)
C1 C2 1.424(13)
C1 N1 1.407(9)
C2 C6 1.379(11)
C2 C3 1.526(13)
C3 C5 1.515(13)
C3 C4 1.521(12)
C3 H3 1.0000
C4 H4A 0.9800
C4 H4B 0.9800
C4 H4C 0.9800
C5 H5A 0.9800
C5 H5B 0.9800
C5 H5C 0.9800
C6 C7 1.372(14)
C6 H6 0.9500
C7 C8 1.386(16)
C7 H7 0.9500
C8 C9 1.383(12)
C8 H8 0.9500
C9 C10 1.515(14)
C10 C12 1.524(14)
C10 C11 1.513(13)
C10 H10 1.0000
C11 H11A 0.9800
C11 H11B 0.9800
C11 H11C 0.9800
C12 H12A 0.9800
C12 H12B 0.9800
C12 H12C 0.9800
C13 C14 1.512(11)
C13 H13A 0.9800
C13 H13B 0.9800
C13 H13C 0.9800
C14 N1 1.360(9)
C14 C15 1.377(10)
C15 C16 1.396(10)
C15 H15 0.9500
C16 N2 1.346(9)
C16 C17 1.494(9)
C17 H17A 0.9800
C17 H17B 0.9800
C17 H17C 0.9800
C18 N2 1.473(9)
C18 C19 1.533(10)
C18 H18A 0.9900
C18 H18B 0.9900
C19 C20 1.480(10)
C19 H19A 0.9900
C19 H19B 0.9900
C20 N3 1.350(9)
C20 C21 1.397(10)
C21 C22 1.393(11)
C21 H21 0.9500
C22 C23 1.348(12)
C22 H22 0.9500
C23 C24 1.379(12)
C23 H23 0.9500
C24 N3 1.347(10)
C24 H24 0.9500
C25 N4 1.163(9)
C25 Cu1 1.805(9)
C26 C32 1.375(13)
C26 C27 1.382(12)
C26 N4 1.405(10)
C27 C29 1.389(14)
C27 C28 1.488(14)
C28 H28A 0.9800
C28 H28B 0.9800
C28 H28C 0.9800
C29 C30 1.357(17)
C29 H29 0.9500
C30 C31 1.344(17)
C30 H30 0.9500
C31 C32 1.397(15)
C31 H31 0.9500
C32 C33 1.496(13)
C33 H33A 0.9800
C33 H33B 0.9800
C33 H33C 0.9800
N1 Cu1 1.921(6)
N2 Cu1 1.918(6)
